data_7226637
loop_
_publ_author_name
'Yang, Jin-Xia'
'Qin, Ye-Yan'
'Ye, Run-Ping'
'Zhang, Xin'
'Yao, Yuan-Gen'

_publ_section_title
;
 Employing mixed-ligand strategy to construct a series of luminescent
 Cd(ii) compounds with structural diversities
;
_journal_issue 42
_journal_name_full CrystEngComm
_journal_page_first 8309
_journal_paper_doi 10.1039/C6CE01607C
_journal_volume 18
_journal_year 2016
_chemical_formula_moiety 'C8 H9 Cd N2 O4'
_chemical_formula_sum 'C8 H9 Cd N2 O4'
_chemical_formula_weight 309.58
_chemical_name_systematic
; 
 ? 
;
_space_group_IT_number 15
_symmetry_cell_setting monoclinic
_symmetry_space_group_name_Hall '-C 2yc'
_symmetry_space_group_name_H-M 'C 1 2/c 1'
_atom_sites_solution_hydrogens geom
_atom_sites_solution_primary direct
_atom_sites_solution_secondary difmap
_audit_creation_method SHELXL-97
_audit_update_record
;
2016-05-26 deposited with the CCDC.
2016-09-23 downloaded from the CCDC.
;
_cell_angle_alpha 90.00
_cell_angle_beta 92.276(5)
_cell_angle_gamma 90.00
_cell_formula_units_Z 8
_cell_length_a 28.3889(16)
_cell_length_b 7.3715(5)
_cell_length_c 9.0819(5)
_cell_measurement_reflns_used 2330
_cell_measurement_temperature 293(2)
_cell_measurement_theta_max 28.8240
_cell_measurement_theta_min 2.8370
_cell_volume 1899.1(2)
_computing_cell_refinement 'Bruker FRAMBO'
_computing_data_collection 'Bruker FRAMBO'
_computing_data_reduction 'Bruker SAINT'
_computing_molecular_graphics 'Bruker SHELXTL'
_computing_publication_material 'Bruker SHELXTL'
_computing_structure_refinement 'SHELXL-97 (Sheldrick, 1997)'
_computing_structure_solution 'SHELXS-97 (Sheldrick, 1990)'
_diffrn_ambient_temperature 293(2)
_diffrn_measured_fraction_theta_full 0.999
_diffrn_measured_fraction_theta_max 0.999
_diffrn_measurement_device_type 'multiwire proportional'
_diffrn_measurement_method 'phi and omega scans'
_diffrn_radiation_monochromator graphite
_diffrn_radiation_source 'fine-focus sealed tube'
_diffrn_radiation_type MoK\a
_diffrn_radiation_wavelength 0.71073
_diffrn_reflns_av_R_equivalents 0.0210
_diffrn_reflns_av_sigmaI/netI 0.0269
_diffrn_reflns_limit_h_max 33
_diffrn_reflns_limit_h_min -32
_diffrn_reflns_limit_k_max 8
_diffrn_reflns_limit_k_min -8
_diffrn_reflns_limit_l_max 7
_diffrn_reflns_limit_l_min -10
_diffrn_reflns_number 3666
_diffrn_reflns_theta_full 24.99
_diffrn_reflns_theta_max 24.99
_diffrn_reflns_theta_min 2.86
_diffrn_standards_decay_% none
_diffrn_standards_interval_count 0
_diffrn_standards_interval_time none
_diffrn_standards_number none
_exptl_absorpt_coefficient_mu 2.294
_exptl_absorpt_correction_T_max 1.00000
_exptl_absorpt_correction_T_min 0.80649
_exptl_absorpt_correction_type multi-scan
_exptl_absorpt_process_details crystalclear
_exptl_crystal_colour colorless
_exptl_crystal_density_diffrn 2.166
_exptl_crystal_density_method 'not measured'
_exptl_crystal_description sheet
_exptl_crystal_F_000 1208.0
_exptl_crystal_size_max 0.2
_exptl_crystal_size_mid 0.2
_exptl_crystal_size_min 0.1
_refine_diff_density_max 0.737
_refine_diff_density_min -0.629
_refine_diff_density_rms 0.104
_refine_ls_extinction_method none
_refine_ls_goodness_of_fit_ref 1.025
_refine_ls_hydrogen_treatment mixed
_refine_ls_matrix_type full
_refine_ls_number_parameters 136
_refine_ls_number_reflns 1674
_refine_ls_number_restraints 0
_refine_ls_restrained_S_all 1.025
_refine_ls_R_factor_all 0.0255
_refine_ls_R_factor_gt 0.0232
_refine_ls_shift/su_max 0.001
_refine_ls_shift/su_mean 0.000
_refine_ls_structure_factor_coef Fsqd
_refine_ls_weighting_details 'calc w=1/[\s^2^(Fo^2^)+(0.0351P)^2^+5.0213P] where P=(Fo^2^+2Fc^2^)/3'
_refine_ls_weighting_scheme calc
_refine_ls_wR_factor_gt 0.0603
_refine_ls_wR_factor_ref 0.0622
_reflns_number_gt 1552
_reflns_number_total 1674
_reflns_threshold_expression >2sigma(I)
_cod_data_source_file c6ce01607c2.cif
_cod_data_source_block compound-2
_cod_depositor_comments
;
The following automatic conversions were performed:

'_symmetry_cell_setting' value 'Monoclinic' changed to 'monoclinic'
according to
/usr/data/users/saulius/crontab/automatic-downloads/rss-feeds/RSC/lib/dictionaries/cif_core.dic
dictionary named 'cif_core.dic' version 2.4.2 from 2011-04-26.

Automatic conversion script
Id: cif_fix_values 4268 2015-11-12 08:31:59Z antanas 

 Adding full bibliography for 7226631--7226638.cif.
;
_cod_original_sg_symbol_H-M C2/c
_cod_database_code 7226637

loop_
_symmetry_equiv_pos_as_xyz
'x, y, z'
'-x, y, -z+1/2'
'x+1/2, y+1/2, z'
'-x+1/2, y+1/2, -z+1/2'
'-x, -y, -z'
'x, -y, z-1/2'
'-x+1/2, -y+1/2, -z'
'x+1/2, -y+1/2, z-1/2'

loop_
_atom_site_label
_atom_site_type_symbol
_atom_site_fract_x
_atom_site_fract_y
_atom_site_fract_z
_atom_site_U_iso_or_equiv
_atom_site_adp_type
_atom_site_occupancy
_atom_site_symmetry_multiplicity
_atom_site_calc_flag
_atom_site_refinement_flags
Cd1 Cd 0.314862(8) 0.19870(3) 0.48193(2) 0.01573(11) Uani 1 1 d .
C1 C 0.25638(11) 0.1010(4) 0.7610(3) 0.0159(7) Uani 1 1 d .
C2 C 0.21339(12) 0.1199(5) 0.8541(4) 0.0202(7) Uani 1 1 d .
H2A H 0.2072 0.2476 0.8703 0.024 Uiso 1 1 calc R
H2B H 0.2200 0.0640 0.9494 0.024 Uiso 1 1 calc R
C3 C 0.16961(11) 0.0323(4) 0.7823(3) 0.0181(7) Uani 1 1 d .
C4 C 0.41072(17) 0.0549(6) 0.6339(6) 0.0608(16) Uani 1 1 d .
H4A H 0.4147 0.1658 0.6816 0.073 Uiso 1 1 calc R
C5 C 0.4385(2) -0.0896(8) 0.6523(9) 0.101(3) Uani 1 1 d .
H5A H 0.4646 -0.0989 0.7169 0.121 Uiso 1 1 calc R
C6 C 0.38338(13) -0.1533(5) 0.4916(4) 0.0273(8) Uani 1 1 d .
H6A H 0.3645 -0.2159 0.4228 0.033 Uiso 1 1 calc R
C7 C 0.44023(16) -0.4063(6) 0.5466(7) 0.0548(14) Uani 1 1 d .
H7A H 0.4208 -0.4738 0.4754 0.066 Uiso 1 1 calc R
H7B H 0.4389 -0.4673 0.6410 0.066 Uiso 1 1 calc R
C8 C 0.48945(17) -0.4031(6) 0.4996(7) 0.0585(15) Uani 1 1 d .
H8A H 0.5082 -0.3261 0.5656 0.070 Uiso 1 1 calc R
H8B H 0.4904 -0.3526 0.4011 0.070 Uiso 1 1 calc R
N1 N 0.37571(10) 0.0134(4) 0.5341(3) 0.0243(6) Uani 1 1 d .
N2 N 0.42165(13) -0.2210(5) 0.5594(5) 0.0454(10) Uani 1 1 d .
O1 O 0.25224(8) 0.1575(3) 0.6289(2) 0.0222(5) Uani 1 1 d .
O2 O 0.29324(8) 0.0331(3) 0.8135(3) 0.0271(6) Uani 1 1 d .
O3 O 0.15453(9) -0.1119(3) 0.8357(3) 0.0280(6) Uani 1 1 d .
O4 O 0.15012(9) 0.1068(4) 0.6720(3) 0.0305(6) Uani 1 1 d .

loop_
_atom_site_aniso_label
_atom_site_aniso_U_11
_atom_site_aniso_U_22
_atom_site_aniso_U_33
_atom_site_aniso_U_23
_atom_site_aniso_U_13
_atom_site_aniso_U_12
Cd1 0.01492(15) 0.01614(16) 0.01603(16) -0.00018(9) -0.00081(10) 0.00255(8)
C1 0.0185(16) 0.0112(14) 0.0177(16) -0.0001(13) -0.0020(13) -0.0023(12)
C2 0.0240(18) 0.0196(17) 0.0171(16) -0.0002(14) 0.0012(13) -0.0023(14)
C3 0.0177(16) 0.0193(17) 0.0173(16) 0.0008(14) 0.0029(13) 0.0038(13)
C4 0.052(3) 0.042(3) 0.085(4) -0.032(3) -0.041(3) 0.025(2)
C5 0.070(4) 0.079(4) 0.147(6) -0.067(4) -0.083(4) 0.050(3)
C6 0.0210(18) 0.0275(18) 0.033(2) -0.0044(17) -0.0031(16) 0.0043(15)
C7 0.041(3) 0.030(2) 0.093(4) -0.010(3) -0.009(3) 0.016(2)
C8 0.038(3) 0.035(3) 0.102(4) -0.020(3) -0.003(3) 0.014(2)
N1 0.0211(15) 0.0246(15) 0.0268(16) -0.0027(13) -0.0025(12) 0.0063(12)
N2 0.034(2) 0.034(2) 0.066(3) -0.0160(18) -0.0184(19) 0.0191(16)
O1 0.0188(12) 0.0323(13) 0.0156(12) 0.0049(10) 0.0017(10) 0.0045(10)
O2 0.0203(13) 0.0307(14) 0.0300(14) 0.0131(11) -0.0018(10) -0.0003(11)
O3 0.0268(13) 0.0230(13) 0.0337(14) 0.0108(12) -0.0022(11) -0.0053(11)
O4 0.0250(13) 0.0348(15) 0.0310(14) 0.0185(12) -0.0078(11) -0.0089(11)

loop_
_atom_type_symbol
_atom_type_description
_atom_type_scat_dispersion_real
_atom_type_scat_dispersion_imag
_atom_type_scat_source
C C 0.0033 0.0016 'International Tables Vol C Tables 4.2.6.8 and 6.1.1.4'
H H 0.0000 0.0000 'International Tables Vol C Tables 4.2.6.8 and 6.1.1.4'
N N 0.0061 0.0033 'International Tables Vol C Tables 4.2.6.8 and 6.1.1.4'
O O 0.0106 0.0060 'International Tables Vol C Tables 4.2.6.8 and 6.1.1.4'
Cd Cd -0.8075 1.2024 'International Tables Vol C Tables 4.2.6.8 and 6.1.1.4'

loop_
_geom_angle_atom_site_label_1
_geom_angle_atom_site_label_2
_geom_angle_atom_site_label_3
_geom_angle
_geom_angle_site_symmetry_1
_geom_angle_site_symmetry_3
N1 Cd1 O4 99.40(10) . 7_556
N1 Cd1 O1 114.01(10) . .
O4 Cd1 O1 144.78(9) 7_556 .
N1 Cd1 O3 87.23(10) . 4_556
O4 Cd1 O3 84.14(9) 7_556 4_556
O1 Cd1 O3 86.59(9) . 4_556
N1 Cd1 O2 82.77(10) . 6
O4 Cd1 O2 99.67(9) 7_556 6
O1 Cd1 O2 95.41(9) . 6
O3 Cd1 O2 169.74(9) 4_556 6
N1 Cd1 O1 164.53(10) . 7_556
O4 Cd1 O1 79.60(9) 7_556 7_556
O1 Cd1 O1 71.14(9) . 7_556
O3 Cd1 O1 107.93(9) 4_556 7_556
O2 Cd1 O1 82.20(8) 6 7_556
O2 C1 O1 122.7(3) . .
O2 C1 C2 120.6(3) . .
O1 C1 C2 116.7(3) . .
C1 C2 C3 112.5(3) . .
C1 C2 H2A 109.1 . .
C3 C2 H2A 109.1 . .
C1 C2 H2B 109.1 . .
C3 C2 H2B 109.1 . .
H2A C2 H2B 107.8 . .
O3 C3 O4 122.4(3) . .
O3 C3 C2 118.7(3) . .
O4 C3 C2 118.9(3) . .
C5 C4 N1 108.6(4) . .
C5 C4 H4A 125.7 . .
N1 C4 H4A 125.7 . .
C4 C5 N2 107.5(4) . .
C4 C5 H5A 126.3 . .
N2 C5 H5A 126.3 . .
N1 C6 N2 111.1(3) . .
N1 C6 H6A 124.5 . .
N2 C6 H6A 124.5 . .
N2 C7 C8 110.8(4) . .
N2 C7 H7A 109.5 . .
C8 C7 H7A 109.5 . .
N2 C7 H7B 109.5 . .
C8 C7 H7B 109.5 . .
H7A C7 H7B 108.1 . .
C7 C8 C8 110.7(5) . 5_646
C7 C8 H8A 109.5 . .
C8 C8 H8A 109.5 5_646 .
C7 C8 H8B 109.5 . .
C8 C8 H8B 109.5 5_646 .
H8A C8 H8B 108.1 . .
C6 N1 C4 106.5(3) . .
C6 N1 Cd1 130.3(2) . .
C4 N1 Cd1 123.0(3) . .
C6 N2 C5 106.4(3) . .
C6 N2 C7 127.1(4) . .
C5 N2 C7 126.4(4) . .
C1 O1 Cd1 123.4(2) . .
C1 O1 Cd1 126.2(2) . 7_556
Cd1 O1 Cd1 108.86(9) . 7_556
C1 O2 Cd1 137.4(2) . 6_556
C3 O3 Cd1 131.8(2) . 4_546
C3 O4 Cd1 125.6(2) . 7_556

loop_
_geom_bond_atom_site_label_1
_geom_bond_atom_site_label_2
_geom_bond_distance
_geom_bond_site_symmetry_2
Cd1 N1 2.238(3) .
Cd1 O4 2.260(2) 7_556
Cd1 O1 2.286(2) .
Cd1 O3 2.309(2) 4_556
Cd1 O2 2.359(2) 6
Cd1 O1 2.369(2) 7_556
C1 O2 1.238(4) .
C1 O1 1.271(4) .
C1 C2 1.518(5) .
C2 C3 1.524(5) .
C2 H2A 0.9700 .
C2 H2B 0.9700 .
C3 O3 1.251(4) .
C3 O4 1.252(4) .
C4 C5 1.332(6) .
C4 N1 1.353(5) .
C4 H4A 0.9300 .
C5 N2 1.358(6) .
C5 H5A 0.9300 .
C6 N1 1.309(5) .
C6 N2 1.325(5) .
C6 H6A 0.9300 .
C7 N2 1.471(5) .
C7 C8 1.477(7) .
C7 H7A 0.9700 .
C7 H7B 0.9700 .
C8 C8 1.549(8) 5_646
C8 H8A 0.9700 .
C8 H8B 0.9700 .
O1 Cd1 2.369(2) 7_556
O2 Cd1 2.359(2) 6_556
O3 Cd1 2.309(2) 4_546
O4 Cd1 2.260(2) 7_556
